data_2008127
loop_
_publ_author_name
'Ibrahim Abdul Razak'
'Hoong-Kun Fun'
'Bohari M. Yamin'
'Kandasamy Chinnakali'
'Hasbullah Zakaria'
'Norismaliza Binti Ismail'

_publ_section_title
;
 Trichloro[methylenebis(diphenylphosphine oxide-<i>O</i>)]antimony(III)
;
_journal_issue 2
_journal_name_full 'Acta Crystallographica Section C'
_journal_page_first 172
_journal_page_last 174
_journal_paper_doi 10.1107/S0108270198012335
_journal_volume 55
_journal_year 1999
_chemical_formula_iupac '[Sb Cl3 (C25 H22 O2 P2)]'
_chemical_formula_moiety 2{SbCl~3~[(C~6~H~5~)~2~PO]~2~CH~2~}
_chemical_formula_sum 'C25 H22 Cl3 O2 P2 Sb'
_chemical_formula_weight 644.47
_chemical_name_systematic
;
Trichloro(1,1'-bis(diphenylphosphine oxide)methane-p',p'')antimony(III)
;
_space_group_IT_number 2
_symmetry_cell_setting triclinic
_symmetry_space_group_name_Hall '-P 1'
_symmetry_space_group_name_H-M 'P -1'
_audit_creation_method SHELXL
_cell_angle_alpha 89.5430(10)
_cell_angle_beta 72.8570(10)
_cell_angle_gamma 71.6070(10)
_cell_formula_units_Z 4
_cell_length_a 10.6849(2)
_cell_length_b 15.7703(4)
_cell_length_c 17.7065(4)
_cell_measurement_reflns_used 6883
_cell_measurement_temperature 293(2)
_cell_measurement_theta_max 33.19
_cell_measurement_theta_min 1.36
_cell_volume 2693.49(11)
_computing_cell_refinement 'SAINT (Siemens, 1996a)'
_computing_data_collection 'SMART (Siemens, 1996b)'
_computing_data_reduction SAINT
_computing_molecular_graphics SHELXTL
_computing_publication_material 'SHELXTL and PARST (Nardelli, 1995)'
_computing_structure_refinement SHELXTL
_computing_structure_solution 'SHELXTL (Sheldrick, 1995)'
_diffrn_ambient_temperature 293(2)
_diffrn_measurement_device 'Siemens SMART CCD area-detector'
_diffrn_measurement_method \w
_diffrn_radiation_monochromator graphite
_diffrn_radiation_source 'fine-focus sealed tube'
_diffrn_radiation_type MoK\a
_diffrn_radiation_wavelength 0.71073
_diffrn_reflns_av_R_equivalents 0.014
_diffrn_reflns_av_sigmaI/netI 0.0287
_diffrn_reflns_limit_h_max 13
_diffrn_reflns_limit_h_min -12
_diffrn_reflns_limit_k_max 20
_diffrn_reflns_limit_k_min -20
_diffrn_reflns_limit_l_max 23
_diffrn_reflns_limit_l_min 0
_diffrn_reflns_number 17547
_diffrn_reflns_theta_max 27.5
_diffrn_reflns_theta_min 2.73
_exptl_absorpt_coefficient_mu 1.461
_exptl_absorpt_correction_T_max 0.769
_exptl_absorpt_correction_T_min 0.568
_exptl_absorpt_correction_type 'empirical (SADABS; Sheldrick, 1996)'
_exptl_crystal_colour Colourless
_exptl_crystal_density_diffrn 1.589
_exptl_crystal_density_meas ?
_exptl_crystal_description Block
_exptl_crystal_F_000 1280
_exptl_crystal_size_max 0.54
_exptl_crystal_size_mid 0.24
_exptl_crystal_size_min 0.18
_refine_diff_density_max 0.90
_refine_diff_density_min -0.80
_refine_ls_extinction_method none
_refine_ls_goodness_of_fit_ref 1.095
_refine_ls_hydrogen_treatment constr
_refine_ls_matrix_type full
_refine_ls_number_parameters 595
_refine_ls_number_reflns 11884
_refine_ls_number_restraints 0
_refine_ls_restrained_S_all 1.095
_refine_ls_R_factor_all 0.045
_refine_ls_R_factor_gt 0.035
_refine_ls_shift/su_max 0.001
_refine_ls_shift/su_mean 0.000
_refine_ls_structure_factor_coef Fsqd
_refine_ls_weighting_details 'w = 1/[\s^2^(Fo^2^)+(0.0193P)^2^+3.2576P] where P = (Fo^2^+2Fc^2^)/3'
_refine_ls_weighting_scheme calc
_refine_ls_wR_factor_ref 0.081
_reflns_number_observed 10085
_reflns_number_total 11884
_reflns_observed_criterion I>2\s(I)
_cod_data_source_file bm1263.cif
_cod_data_source_block I
_cod_depositor_comments
;
The following automatic conversions were performed:

'_exptl_crystal_density_meas' value 'not measured' was changed to '?'
- the value is perceived as not measured.

Automatic conversion script
Id: cif_fix_values 3008 2015-01-20 13:52:24Z robertas 

The following automatic conversions were performed:

'_refine_ls_weighting_scheme' value 'calc w =
1/[\s^2^(Fo^2^)+(0.0193P)^2^+3.2576P] where P = (Fo^2^+2Fc^2^)/3' was
changed to 'calc'. New tag '_refine_ls_weighting_details' was
created. The value of the new tag was set to 'w =
1/[\s^2^(Fo^2^)+(0.0193P)^2^+3.2576P] where P = (Fo^2^+2Fc^2^)/3'.

Automatic conversion script
Id: cif_fix_values 3143 2015-03-26 13:38:13Z robertas 
;
_cod_original_cell_volume 2693.49(10)
_cod_database_code 2008127

loop_
_symmetry_equiv_pos_as_xyz
'x, y, z'
'-x, -y, -z'

loop_
_atom_site_label
_atom_site_fract_x
_atom_site_fract_y
_atom_site_fract_z
_atom_site_U_iso_or_equiv
_atom_site_adp_type
_atom_site_calc_flag
_atom_site_refinement_flags
_atom_site_occupancy
_atom_site_disorder_assembly
_atom_site_disorder_group
_atom_site_type_symbol
Sb1 0.98389(2) 0.122133(15) 1.004102(13) 0.04532(6) Uani d . 1 . . Sb
Cl1A 0.88365(13) 0.18124(9) 1.14599(6) 0.0795(3) Uani d . 1 . . Cl
Cl2A 1.21729(12) 0.02454(8) 1.01269(8) 0.0811(3) Uani d . 1 . . Cl
Cl3A 1.08633(10) 0.23745(6) 0.97180(6) 0.0597(2) Uani d . 1 . . Cl
P1A 0.78052(8) 0.27342(5) 0.90808(5) 0.04010(17) Uani d . 1 . . P
P2A 1.03188(9) 0.12882(6) 0.79711(5) 0.04359(18) Uani d . 1 . . P
O1A 0.8000(3) 0.22527(19) 0.97854(15) 0.0630(7) Uani d . 1 . . O
O2A 1.0419(3) 0.07882(19) 0.86709(16) 0.0705(8) Uani d . 1 . . O
C1A 0.7301(3) 0.3932(2) 0.9303(2) 0.0464(7) Uani d . 1 . . C
C2A 0.6907(4) 0.4264(3) 1.0091(2) 0.0660(11) Uani d . 1 . . C
H2AA 0.6898 0.3876 1.0489 0.079 Uiso calc R 1 . . H
C3A 0.6530(5) 0.5174(4) 1.0278(4) 0.0897(16) Uani d . 1 . . C
H3AA 0.6267 0.5397 1.0806 0.108 Uiso calc R 1 . . H
C4A 0.6535(5) 0.5748(3) 0.9708(4) 0.0937(19) Uani d . 1 . . C
H4AA 0.6277 0.6361 0.9846 0.112 Uiso calc R 1 . . H
C5A 0.6920(5) 0.5430(3) 0.8923(4) 0.0851(15) Uani d . 1 . . C
H5AA 0.6920 0.5828 0.8533 0.102 Uiso calc R 1 . . H
C6A 0.7311(4) 0.4514(2) 0.8712(3) 0.0636(10) Uani d . 1 . . C
H6AA 0.7574 0.4296 0.8183 0.076 Uiso calc R 1 . . H
C7A 0.6481(3) 0.2473(2) 0.87917(19) 0.0425(7) Uani d . 1 . . C
C8A 0.5793(4) 0.1947(3) 0.9254(2) 0.0613(9) Uani d . 1 . . C
H8AA 0.6051 0.1707 0.9688 0.074 Uiso calc R 1 . . H
C9A 0.4719(5) 0.1781(3) 0.9066(3) 0.0779(13) Uani d . 1 . . C
H9AA 0.4255 0.1428 0.9376 0.094 Uiso calc R 1 . . H
C10A 0.4335(5) 0.2127(4) 0.8432(3) 0.0801(13) Uani d . 1 . . C
H10A 0.3599 0.2021 0.8316 0.096 Uiso calc R 1 . . H
C11A 0.5028(6) 0.2626(4) 0.7968(3) 0.0941(17) Uani d . 1 . . C
H11A 0.4774 0.2853 0.7529 0.113 Uiso calc R 1 . . H
C12A 0.6105(5) 0.2801(3) 0.8142(3) 0.0722(12) Uani d . 1 . . C
H12A 0.6577 0.3141 0.7818 0.087 Uiso calc R 1 . . H
C13A 0.9522(3) 0.0849(2) 0.73709(18) 0.0414(7) Uani d . 1 . . C
C14A 0.8877(4) 0.0224(2) 0.7655(2) 0.0560(9) Uani d . 1 . . C
H14A 0.8850 0.0030 0.8156 0.067 Uiso calc R 1 . . H
C15A 0.8271(4) -0.0111(3) 0.7187(3) 0.0643(10) Uani d . 1 . . C
H15A 0.7835 -0.0529 0.7380 0.077 Uiso calc R 1 . . H
C16A 0.8303(4) 0.0160(3) 0.6454(3) 0.0644(10) Uani d . 1 . . C
H16A 0.7901 -0.0078 0.6147 0.077 Uiso calc R 1 . . H
C17A 0.8928(5) 0.0783(3) 0.6167(3) 0.0683(11) Uani d . 1 . . C
H17A 0.8943 0.0971 0.5666 0.082 Uiso calc R 1 . . H
C18A 0.9535(4) 0.1133(3) 0.6622(2) 0.0574(9) Uani d . 1 . . C
H18A 0.9953 0.1560 0.6427 0.069 Uiso calc R 1 . . H
C19A 1.2010(3) 0.1264(2) 0.7359(2) 0.0495(8) Uani d . 1 . . C
C20A 1.2214(4) 0.1888(3) 0.6820(2) 0.0580(9) Uani d . 1 . . C
H20A 1.1457 0.2337 0.6752 0.070 Uiso calc R 1 . . H
C21A 1.3552(5) 0.1839(4) 0.6382(3) 0.0763(12) Uani d . 1 . . C
H21A 1.3693 0.2252 0.6016 0.092 Uiso calc R 1 . . H
C22A 1.4665(5) 0.1181(4) 0.6492(3) 0.0881(16) Uani d . 1 . . C
H22A 1.5560 0.1157 0.6204 0.106 Uiso calc R 1 . . H
C23A 1.4472(5) 0.0561(4) 0.7020(3) 0.0877(15) Uani d . 1 . . C
H23A 1.5237 0.0115 0.7084 0.105 Uiso calc R 1 . . H
C24A 1.3148(4) 0.0590(3) 0.7461(3) 0.0670(11) Uani d . 1 . . C
H24A 1.3019 0.0167 0.7818 0.080 Uiso calc R 1 . . H
C25A 0.9341(3) 0.2475(2) 0.82213(17) 0.0409(6) Uani d . 1 . . C
H25A 0.9947 0.2780 0.8317 0.049 Uiso calc R 1 . . H
H25B 0.9064 0.2715 0.7767 0.049 Uiso calc R 1 . . H
Sb2 0.98009(2) 0.371449(14) 0.499479(12) 0.04272(6) Uani d . 1 . . Sb
Cl1B 0.89293(12) 0.35645(8) 0.64688(6) 0.0747(3) Uani d . 1 . . Cl
Cl2B 1.19263(12) 0.39776(8) 0.50797(8) 0.0829(3) Uani d . 1 . . Cl
Cl3B 1.10162(10) 0.21297(6) 0.47489(6) 0.0583(2) Uani d . 1 . . Cl
P1B 1.05873(9) 0.33116(6) 0.29195(5) 0.04227(18) Uani d . 1 . . P
P2B 0.78896(8) 0.30605(6) 0.39286(5) 0.04325(18) Uani d . 1 . . P
O1B 1.0614(3) 0.37580(19) 0.36532(15) 0.0622(7) Uani d . 1 . . O
O2B 0.8063(3) 0.3314(2) 0.46725(17) 0.0752(8) Uani d . 1 . . O
C1B 1.2294(3) 0.2592(2) 0.2362(2) 0.0476(7) Uani d . 1 . . C
C2B 1.3418(4) 0.2657(3) 0.2574(3) 0.0687(11) Uani d . 1 . . C
H2BA 1.3272 0.3058 0.2998 0.082 Uiso calc R 1 . . H
C3B 1.4747(5) 0.2128(4) 0.2158(3) 0.0910(16) Uani d . 1 . . C
H3BA 1.5494 0.2179 0.2300 0.109 Uiso calc R 1 . . H
C4B 1.4974(5) 0.1528(4) 0.1536(3) 0.0885(16) Uani d . 1 . . C
H4BA 1.5873 0.1173 0.1259 0.106 Uiso calc R 1 . . H
C5B 1.3885(5) 0.1448(3) 0.1321(3) 0.0758(12) Uani d . 1 . . C
H5BA 1.4045 0.1039 0.0900 0.091 Uiso calc R 1 . . H
C6B 1.2536(4) 0.1980(3) 0.1734(2) 0.0585(9) Uani d . 1 . . C
H6BA 1.1796 0.1924 0.1588 0.070 Uiso calc R 1 . . H
C7B 0.9926(3) 0.4148(2) 0.23102(19) 0.0436(7) Uani d . 1 . . C
C8B 0.9962(4) 0.3923(2) 0.1542(2) 0.0556(9) Uani d . 1 . . C
H8BA 1.0345 0.3327 0.1328 0.067 Uiso calc R 1 . . H
C9B 0.9430(5) 0.4585(3) 0.1098(2) 0.0663(10) Uani d . 1 . . C
H9BA 0.9466 0.4436 0.0583 0.080 Uiso calc R 1 . . H
C10B 0.8848(5) 0.5463(3) 0.1416(3) 0.0711(11) Uani d . 1 . . C
H10B 0.8481 0.5906 0.1117 0.085 Uiso calc R 1 . . H
C11B 0.8803(5) 0.5693(3) 0.2167(3) 0.0699(11) Uani d . 1 . . C
H11B 0.8408 0.6290 0.2375 0.084 Uiso calc R 1 . . H
C12B 0.9344(4) 0.5041(2) 0.2624(2) 0.0571(9) Uani d . 1 . . C
H12B 0.9317 0.5200 0.3134 0.069 Uiso calc R 1 . . H
C13B 0.6792(3) 0.3991(2) 0.3587(2) 0.0522(8) Uani d . 1 . . C
C14B 0.6467(5) 0.3898(4) 0.2895(3) 0.0775(13) Uani d . 1 . . C
H14B 0.6888 0.3360 0.2571 0.093 Uiso calc R 1 . . H
C15B 0.5520(6) 0.4604(5) 0.2691(4) 0.116(2) Uani d . 1 . . C
H15B 0.5308 0.4548 0.2225 0.140 Uiso calc R 1 . . H
C16B 0.4883(6) 0.5396(6) 0.3181(5) 0.139(3) Uani d . 1 . . C
H16B 0.4196 0.5857 0.3061 0.167 Uiso calc R 1 . . H
C17B 0.5256(6) 0.5511(4) 0.3851(4) 0.120(3) Uani d . 1 . . C
H17B 0.4870 0.6060 0.4158 0.144 Uiso calc R 1 . . H
C18B 0.6210(5) 0.4800(3) 0.4056(3) 0.0779(13) Uani d . 1 . . C
H18B 0.6460 0.4866 0.4508 0.094 Uiso calc R 1 . . H
C19B 0.7082(4) 0.2203(2) 0.40573(19) 0.0495(8) Uani d . 1 . . C
C20B 0.5679(4) 0.2416(3) 0.4152(3) 0.0703(11) Uani d . 1 . . C
H20B 0.5158 0.3004 0.4120 0.084 Uiso calc R 1 . . H
C21B 0.5050(6) 0.1771(5) 0.4293(3) 0.0935(17) Uani d . 1 . . C
H21B 0.4110 0.1921 0.4352 0.112 Uiso calc R 1 . . H
C22B 0.5804(7) 0.0910(4) 0.4346(3) 0.0987(19) Uani d . 1 . . C
H22B 0.5375 0.0473 0.4434 0.118 Uiso calc R 1 . . H
C23B 0.7209(7) 0.0674(3) 0.4270(3) 0.101(2) Uani d . 1 . . C
H23B 0.7714 0.0087 0.4316 0.122 Uiso calc R 1 . . H
C24B 0.7845(5) 0.1326(3) 0.4124(3) 0.0779(13) Uani d . 1 . . C
H24B 0.8783 0.1177 0.4071 0.093 Uiso calc R 1 . . H
C25B 0.9510(3) 0.2594(2) 0.31308(18) 0.0419(7) Uani d . 1 . . C
H25C 1.0034 0.2024 0.3269 0.050 Uiso calc R 1 . . H
H25D 0.9302 0.2477 0.2652 0.050 Uiso calc R 1 . . H

loop_
_atom_site_aniso_label
_atom_site_aniso_U_11
_atom_site_aniso_U_22
_atom_site_aniso_U_33
_atom_site_aniso_U_12
_atom_site_aniso_U_13
_atom_site_aniso_U_23
Sb1 0.05099(13) 0.04469(12) 0.04224(12) -0.01778(10) -0.01487(9) 0.00090(9)
Cl1A 0.0833(7) 0.1012(8) 0.0502(6) -0.0331(6) -0.0116(5) -0.0089(5)
Cl2A 0.0650(6) 0.0727(7) 0.0895(8) -0.0039(5) -0.0209(6) 0.0223(6)
Cl3A 0.0623(5) 0.0575(5) 0.0692(6) -0.0303(4) -0.0235(5) 0.0100(4)
P1A 0.0389(4) 0.0449(4) 0.0342(4) -0.0122(3) -0.0094(3) 0.0020(3)
P2A 0.0420(4) 0.0454(4) 0.0399(4) -0.0080(3) -0.0143(3) -0.0008(3)
O1A 0.0555(15) 0.0813(18) 0.0473(14) -0.0153(13) -0.0164(12) 0.0118(13)
O2A 0.088(2) 0.0648(17) 0.0549(16) -0.0135(15) -0.0292(15) 0.0039(13)
C1A 0.0354(16) 0.0478(18) 0.0507(19) -0.0117(13) -0.0072(13) -0.0074(14)
C2A 0.058(2) 0.071(3) 0.058(2) -0.0105(19) -0.0130(18) -0.0222(19)
C3A 0.068(3) 0.083(3) 0.105(4) -0.014(3) -0.017(3) -0.048(3)
C4A 0.058(3) 0.054(3) 0.148(5) -0.015(2) -0.004(3) -0.040(3)
C5A 0.063(3) 0.047(2) 0.127(5) -0.019(2) -0.002(3) 0.008(3)
C6A 0.059(2) 0.046(2) 0.071(3) -0.0165(17) -0.0001(19) -0.0017(18)
C7A 0.0419(16) 0.0402(16) 0.0430(17) -0.0114(13) -0.0117(13) -0.0002(13)
C8A 0.056(2) 0.069(2) 0.063(2) -0.0286(19) -0.0156(18) 0.0191(19)
C9A 0.068(3) 0.089(3) 0.089(3) -0.052(3) -0.012(2) 0.013(3)
C10A 0.066(3) 0.110(4) 0.079(3) -0.049(3) -0.023(2) -0.005(3)
C11A 0.102(4) 0.143(5) 0.088(3) -0.078(4) -0.063(3) 0.040(3)
C12A 0.083(3) 0.097(3) 0.071(3) -0.056(3) -0.046(2) 0.037(2)
C13A 0.0399(16) 0.0418(16) 0.0396(16) -0.0087(13) -0.0127(13) -0.0001(12)
C14A 0.057(2) 0.054(2) 0.058(2) -0.0185(17) -0.0179(17) 0.0122(17)
C15A 0.057(2) 0.053(2) 0.090(3) -0.0253(18) -0.026(2) 0.010(2)
C16A 0.056(2) 0.063(2) 0.081(3) -0.0178(18) -0.033(2) -0.007(2)
C17A 0.086(3) 0.080(3) 0.055(2) -0.035(2) -0.037(2) 0.012(2)
C18A 0.074(3) 0.064(2) 0.049(2) -0.037(2) -0.0272(18) 0.0128(17)
C19A 0.0400(17) 0.058(2) 0.0457(18) -0.0085(15) -0.0145(14) -0.0121(15)
C20A 0.0464(19) 0.071(2) 0.053(2) -0.0174(17) -0.0113(16) -0.0021(18)
C21A 0.058(3) 0.103(4) 0.063(3) -0.032(2) -0.005(2) -0.003(2)
C22A 0.041(2) 0.126(4) 0.086(3) -0.025(3) -0.004(2) -0.025(3)
C23A 0.043(2) 0.105(4) 0.102(4) -0.003(2) -0.024(2) -0.008(3)
C24A 0.049(2) 0.072(3) 0.072(3) -0.0044(18) -0.0240(19) -0.005(2)
C25A 0.0380(15) 0.0459(16) 0.0353(15) -0.0104(13) -0.0097(12) 0.0016(12)
Sb2 0.04860(12) 0.03933(11) 0.04020(12) -0.01252(9) -0.01566(9) 0.00412(8)
Cl1B 0.0802(7) 0.0797(7) 0.0461(5) -0.0107(6) -0.0098(5) 0.0090(5)
Cl2B 0.0716(7) 0.0804(7) 0.1053(9) -0.0349(6) -0.0285(6) -0.0111(6)
Cl3B 0.0631(5) 0.0416(4) 0.0641(6) -0.0093(4) -0.0191(4) 0.0028(4)
P1B 0.0419(4) 0.0503(5) 0.0367(4) -0.0188(4) -0.0113(3) 0.0060(3)
P2B 0.0371(4) 0.0505(5) 0.0378(4) -0.0115(3) -0.0082(3) 0.0046(3)
O1B 0.0757(18) 0.0754(18) 0.0464(14) -0.0374(15) -0.0214(13) 0.0082(12)
O2B 0.0677(18) 0.103(2) 0.0562(17) -0.0317(17) -0.0170(14) -0.0012(15)
C1B 0.0398(16) 0.057(2) 0.0441(18) -0.0163(15) -0.0106(14) 0.0155(15)
C2B 0.051(2) 0.090(3) 0.064(3) -0.021(2) -0.0189(19) 0.005(2)
C3B 0.047(2) 0.130(5) 0.091(4) -0.022(3) -0.021(2) 0.012(3)
C4B 0.047(2) 0.111(4) 0.077(3) -0.003(2) -0.002(2) 0.018(3)
C5B 0.069(3) 0.080(3) 0.055(2) -0.008(2) -0.003(2) 0.002(2)
C6B 0.051(2) 0.066(2) 0.051(2) -0.0150(18) -0.0097(16) 0.0044(17)
C7B 0.0438(17) 0.0494(18) 0.0419(17) -0.0201(14) -0.0144(13) 0.0085(14)
C8B 0.070(2) 0.052(2) 0.0435(19) -0.0166(17) -0.0188(17) 0.0046(15)
C9B 0.082(3) 0.069(3) 0.052(2) -0.021(2) -0.031(2) 0.0149(19)
C10B 0.078(3) 0.063(3) 0.082(3) -0.027(2) -0.036(2) 0.030(2)
C11B 0.083(3) 0.044(2) 0.086(3) -0.021(2) -0.030(2) 0.008(2)
C12B 0.068(2) 0.052(2) 0.057(2) -0.0254(18) -0.0206(18) 0.0034(16)
C13B 0.0396(17) 0.056(2) 0.054(2) -0.0114(15) -0.0091(15) 0.0140(16)
C14B 0.068(3) 0.097(3) 0.073(3) -0.025(2) -0.033(2) 0.029(3)
C15B 0.083(4) 0.162(6) 0.108(5) -0.027(4) -0.051(4) 0.071(5)
C16B 0.070(4) 0.148(7) 0.151(7) 0.010(4) -0.017(4) 0.093(6)
C17B 0.090(4) 0.076(3) 0.125(5) 0.023(3) 0.014(4) 0.034(3)
C18B 0.064(3) 0.064(3) 0.079(3) -0.005(2) -0.001(2) 0.011(2)
C19B 0.0454(18) 0.060(2) 0.0391(17) -0.0195(16) -0.0040(14) 0.0016(15)
C20B 0.056(2) 0.092(3) 0.071(3) -0.035(2) -0.020(2) 0.024(2)
C21B 0.088(4) 0.133(5) 0.087(4) -0.076(4) -0.024(3) 0.025(3)
C22B 0.123(5) 0.111(4) 0.071(3) -0.084(4) 0.007(3) -0.010(3)
C23B 0.120(5) 0.055(3) 0.090(4) -0.030(3) 0.025(3) -0.007(2)
C24B 0.061(3) 0.058(2) 0.089(3) -0.014(2) 0.009(2) 0.005(2)
C25B 0.0398(16) 0.0497(17) 0.0353(15) -0.0162(13) -0.0087(12) 0.0031(13)

loop_
_atom_type_symbol
_atom_type_description
_atom_type_scat_dispersion_real
_atom_type_scat_dispersion_imag
_atom_type_scat_source
C C 0.0033 0.0016 'International Tables Vol C Tables 4.2.6.8 and 6.1.1.4'
H H 0.0000 0.0000 'International Tables Vol C Tables 4.2.6.8 and 6.1.1.4'
O O 0.0106 0.0060 'International Tables Vol C Tables 4.2.6.8 and 6.1.1.4'
P P 0.1023 0.0942 'International Tables Vol C Tables 4.2.6.8 and 6.1.1.4'
Cl Cl 0.1484 0.1585 'International Tables Vol C Tables 4.2.6.8 and 6.1.1.4'
Sb Sb -0.5866 1.5461 'International Tables Vol C Tables 4.2.6.8 and 6.1.1.4'

loop_
_geom_angle_atom_site_label_1
_geom_angle_atom_site_label_2
_geom_angle_atom_site_label_3
_geom_angle_site_symmetry_3
_geom_angle
_geom_angle_publ_flag
O1A Sb1 O2A . 81.45(10) yes
O1A Sb1 Cl3A . 82.92(8) yes
O2A Sb1 Cl3A . 89.75(8) yes
O1A Sb1 Cl1A . 89.26(7) yes
O2A Sb1 Cl1A . 170.32(8) yes
Cl3A Sb1 Cl1A . 91.78(4) yes
O1A Sb1 Cl2A . 168.05(7) yes
O2A Sb1 Cl2A . 93.22(8) yes
Cl3A Sb1 Cl2A . 86.39(4) yes
Cl1A Sb1 Cl2A . 96.41(4) yes
O1A Sb1 Cl2A 2_757 80.48(7) yes
O2A Sb1 Cl2A 2_757 73.30(8) yes
Cl3A Sb1 Cl2A 2_757 157.79(3) yes
Cl1A Sb1 Cl2A 2_757 102.62(4) yes
Cl2A Sb1 Cl2A 2_757 108.34(3) yes
O1A P1A C7A . 108.79(16) ?
O1A P1A C1A . 110.94(16) ?
C7A P1A C1A . 109.47(15) ?
O1A P1A C25A . 115.26(15) ?
C7A P1A C25A . 108.07(15) ?
C1A P1A C25A . 104.13(15) ?
O2A P2A C19A . 110.66(17) ?
O2A P2A C13A . 112.50(16) ?
C19A P2A C13A . 108.54(15) ?
O2A P2A C25A . 113.47(15) ?
C19A P2A C25A . 104.27(16) ?
C13A P2A C25A . 106.95(14) ?
P1A O1A Sb1 . 134.07(16) yes
P2A O2A Sb1 . 133.82(17) yes
C6A C1A C2A . 120.0(3) ?
C6A C1A P1A . 121.9(3) ?
C2A C1A P1A . 118.1(3) ?
C3A C2A C1A . 119.4(5) ?
C4A C3A C2A . 121.2(5) ?
C3A C4A C5A . 120.2(4) ?
C4A C5A C6A . 120.1(5) ?
C1A C6A C5A . 119.1(4) ?
C12A C7A C8A . 119.2(3) ?
C12A C7A P1A . 122.0(3) ?
C8A C7A P1A . 118.8(3) ?
C9A C8A C7A . 119.6(4) ?
C10A C9A C8A . 120.7(4) ?
C11A C10A C9A . 119.8(4) ?
C10A C11A C12A . 120.7(4) ?
C7A C12A C11A . 120.1(4) ?
C14A C13A C18A . 119.1(3) ?
C14A C13A P2A . 119.9(3) ?
C18A C13A P2A . 121.0(3) ?
C13A C14A C15A . 119.4(4) ?
C16A C15A C14A . 121.3(4) ?
C15A C16A C17A . 120.0(4) ?
C16A C17A C18A . 120.0(4) ?
C17A C18A C13A . 120.2(3) ?
C20A C19A C24A . 120.0(4) ?
C20A C19A P2A . 123.1(3) ?
C24A C19A P2A . 116.9(3) ?
C19A C20A C21A . 119.8(4) ?
C22A C21A C20A . 119.9(5) ?
C23A C22A C21A . 120.7(4) ?
C22A C23A C24A . 120.7(4) ?
C23A C24A C19A . 119.0(5) ?
P1A C25A P2A . 114.98(17) ?
O1B Sb2 O2B . 83.05(10) yes
O1B Sb2 Cl3B . 86.23(7) yes
O2B Sb2 Cl3B . 83.35(8) yes
O1B Sb2 Cl2B . 87.49(7) yes
O2B Sb2 Cl2B . 168.82(8) yes
Cl3B Sb2 Cl2B . 90.12(4) yes
O1B Sb2 Cl1B . 176.52(7) yes
O2B Sb2 Cl1B . 95.48(8) yes
Cl3B Sb2 Cl1B . 90.47(4) yes
Cl2B Sb2 Cl1B . 93.63(4) yes
O1B Sb2 Cl2B 2_766 82.15(7) yes
O2B Sb2 Cl2B 2_766 91.34(8) yes
Cl3B Sb2 Cl2B 2_766 167.73(3) yes
Cl2B Sb2 Cl2B 2_766 93.26(4) yes
Cl1B Sb2 Cl2B 2_766 101.07(3) yes
O1B P1B C1B . 110.94(16) ?
O1B P1B C7B . 109.77(16) ?
C1B P1B C7B . 109.55(15) ?
O1B P1B C25B . 112.87(14) ?
C1B P1B C25B . 105.65(15) ?
C7B P1B C25B . 107.92(15) ?
O2B P2B C13B . 111.66(19) ?
O2B P2B C19B . 110.62(17) ?
C13B P2B C19B . 106.65(17) ?
O2B P2B C25B . 113.91(16) ?
C13B P2B C25B . 108.13(16) ?
C19B P2B C25B . 105.44(15) ?
P1B O1B Sb2 . 137.54(16) yes
P2B O2B Sb2 . 133.86(18) yes
C6B C1B C2B . 118.8(3) ?
C6B C1B P1B . 123.0(3) ?
C2B C1B P1B . 118.1(3) ?
C3B C2B C1B . 120.3(4) ?
C4B C3B C2B . 120.3(4) ?
C5B C4B C3B . 120.4(4) ?
C4B C5B C6B . 120.0(5) ?
C1B C6B C5B . 120.2(4) ?
C12B C7B C8B . 119.4(3) ?
C12B C7B P1B . 118.7(3) ?
C8B C7B P1B . 121.9(3) ?
C9B C8B C7B . 120.0(3) ?
C10B C9B C8B . 120.1(4) ?
C11B C10B C9B . 120.6(4) ?
C10B C11B C12B . 120.5(4) ?
C11B C12B C7B . 119.4(4) ?
C18B C13B C14B . 120.5(4) ?
C18B C13B P2B . 118.0(3) ?
C14B C13B P2B . 121.4(3) ?
C15B C14B C13B . 119.7(5) ?
C14B C15B C16B . 119.9(6) ?
C15B C16B C17B . 120.8(5) ?
C18B C17B C16B . 119.2(6) ?
C13B C18B C17B . 119.8(5) ?
C20B C19B C24B . 119.2(4) ?
C20B C19B P2B . 120.9(3) ?
C24B C19B P2B . 119.8(3) ?
C21B C20B C19B . 120.8(5) ?
C22B C21B C20B . 119.9(5) ?
C21B C22B C23B . 121.0(5) ?
C24B C23B C22B . 119.1(5) ?
C23B C24B C19B . 120.1(5) ?
P1B C25B P2B . 114.31(17) ?

loop_
_geom_bond_atom_site_label_1
_geom_bond_atom_site_label_2
_geom_bond_site_symmetry_2
_geom_bond_distance
_geom_bond_publ_flag
Sb1 O1A . 2.282(3) yes
Sb1 O2A . 2.368(3) yes
Sb1 Cl1A . 2.4797(11) yes
Sb1 Cl2A . 2.5315(11) yes
Sb1 Cl2A 2_757 3.6858(14) yes
Sb1 Cl3A . 2.3881(9) yes
P1A O1A . 1.488(3) yes
P1A C7A . 1.797(3) ?
P1A C1A . 1.804(3) ?
P1A C25A . 1.814(3) ?
P2A O2A . 1.476(3) yes
P2A C19A . 1.801(4) ?
P2A C13A . 1.803(3) ?
P2A C25A . 1.816(3) ?
C1A C6A . 1.386(5) ?
C1A C2A . 1.387(5) ?
C2A C3A . 1.376(6) ?
C3A C4A . 1.351(8) ?
C4A C5A . 1.377(8) ?
C5A C6A . 1.392(5) ?
C7A C12A . 1.373(5) ?
C7A C8A . 1.386(5) ?
C8A C9A . 1.383(6) ?
C9A C10A . 1.358(7) ?
C10A C11A . 1.358(7) ?
C11A C12A . 1.381(5) ?
C13A C14A . 1.385(5) ?
C13A C18A . 1.394(5) ?
C14A C15A . 1.387(5) ?
C15A C16A . 1.358(6) ?
C16A C17A . 1.370(6) ?
C17A C18A . 1.385(5) ?
C19A C20A . 1.387(5) ?
C19A C24A . 1.397(5) ?
C20A C21A . 1.388(5) ?
C21A C22A . 1.372(7) ?
C22A C23A . 1.369(7) ?
C23A C24A . 1.387(6) ?
Sb2 O1B . 2.285(3) yes
Sb2 O2B . 2.354(3) yes
Sb2 Cl1B . 2.5360(10) yes
Sb2 Cl2B . 2.4797(11) yes
Sb2 Cl2B 2_766 3.5450(13) yes
Sb2 Cl3B . 2.3996(9) yes
P1B O1B . 1.494(3) yes
P1B C1B . 1.800(3) ?
P1B C7B . 1.801(3) ?
P1B C25B . 1.818(3) ?
P2B O2B . 1.459(3) yes
P2B C13B . 1.793(3) ?
P2B C19B . 1.801(4) ?
P2B C25B . 1.818(3) ?
C1B C6B . 1.389(5) ?
C1B C2B . 1.392(5) ?
C2B C3B . 1.378(6) ?
C3B C4B . 1.372(7) ?
C4B C5B . 1.366(7) ?
C5B C6B . 1.393(5) ?
C7B C12B . 1.390(5) ?
C7B C8B . 1.395(5) ?
C8B C9B . 1.381(5) ?
C9B C10B . 1.372(6) ?
C10B C11B . 1.364(6) ?
C11B C12B . 1.390(5) ?
C13B C18B . 1.385(6) ?
C13B C14B . 1.389(6) ?
C14B C15B . 1.375(7) ?
C15B C16B . 1.382(10) ?
C16B C17B . 1.388(11) ?
C17B C18B . 1.386(7) ?
C19B C20B . 1.387(5) ?
C19B C24B . 1.391(5) ?
C20B C21B . 1.370(6) ?
C21B C22B . 1.361(8) ?
C22B C23B . 1.393(8) ?
C23B C24B . 1.384(7) ?

loop_
_geom_hbond_atom_site_label_D
_geom_hbond_atom_site_label_H
_geom_hbond_atom_site_label_A
_geom_hbond_site_symmetry_A
_geom_hbond_distance_DH
_geom_hbond_distance_HA
_geom_hbond_distance_DA
_geom_hbond_angle_DHA
_geom_hbond_publ_flag
C25A H25B Cl1B 1_555 0.97 2.66 3.608(3) 163 yes
C25B H25D Cl1A 1_554 0.97 2.60 3.559(3) 168 yes

loop_
_geom_torsion_atom_site_label_1
_geom_torsion_atom_site_label_2
_geom_torsion_atom_site_label_3
_geom_torsion_atom_site_label_4
_geom_torsion_site_symmetry_1
_geom_torsion
C7A P1A O1A Sb1 . 120.9(2)
C1A P1A O1A Sb1 . -118.6(2)
C25A P1A O1A Sb1 . -0.6(3)
O2A Sb1 O1A P1A . -32.1(2)
Cl3A Sb1 O1A P1A . 58.7(2)
Cl1A Sb1 O1A P1A . 150.6(2)
Cl2A Sb1 O1A P1A . 32.0(6)
Cl2A Sb1 O1A P1A 2_757 -106.5(2)
C19A P2A O2A Sb1 . 107.2(2)
C13A P2A O2A Sb1 . -131.2(2)
C25A P2A O2A Sb1 . -9.6(3)
O1A Sb1 O2A P2A . 38.7(3)
Cl3A Sb1 O2A P2A . -44.2(3)
Cl1A Sb1 O2A P2A . 54.9(6)
Cl2A Sb1 O2A P2A . -130.6(2)
Cl2A Sb1 O2A P2A 2_757 121.2(3)
O1A P1A C1A C6A . 167.6(3)
C7A P1A C1A C6A . -72.3(3)
C25A P1A C1A C6A . 43.0(3)
O1A P1A C1A C2A . -11.9(3)
C7A P1A C1A C2A . 108.2(3)
C25A P1A C1A C2A . -136.5(3)
C6A C1A C2A C3A . -0.1(6)
P1A C1A C2A C3A . 179.4(3)
C1A C2A C3A C4A . 0.1(7)
C2A C3A C4A C5A . 0.0(8)
C3A C4A C5A C6A . -0.1(7)
C2A C1A C6A C5A . 0.0(6)
P1A C1A C6A C5A . -179.5(3)
C4A C5A C6A C1A . 0.1(7)
O1A P1A C7A C12A . -178.0(3)
C1A P1A C7A C12A . 60.6(4)
C25A P1A C7A C12A . -52.2(4)
O1A P1A C7A C8A . 4.0(3)
C1A P1A C7A C8A . -117.4(3)
C25A P1A C7A C8A . 129.8(3)
C12A C7A C8A C9A . -1.7(6)
P1A C7A C8A C9A . 176.4(3)
C7A C8A C9A C10A . 0.1(7)
C8A C9A C10A C11A . 1.3(8)
C9A C10A C11A C12A . -1.2(9)
C8A C7A C12A C11A . 1.8(7)
P1A C7A C12A C11A . -176.2(4)
C10A C11A C12A C7A . -0.4(9)
O2A P2A C13A C14A . 10.9(3)
C19A P2A C13A C14A . 133.7(3)
C25A P2A C13A C14A . -114.3(3)
O2A P2A C13A C18A . -169.5(3)
C19A P2A C13A C18A . -46.7(3)
C25A P2A C13A C18A . 65.2(3)
C18A C13A C14A C15A . 0.6(5)
P2A C13A C14A C15A . -179.8(3)
C13A C14A C15A C16A . 0.3(6)
C14A C15A C16A C17A . -0.8(6)
C15A C16A C17A C18A . 0.4(7)
C16A C17A C18A C13A . 0.4(7)
C14A C13A C18A C17A . -0.9(6)
P2A C13A C18A C17A . 179.5(3)
O2A P2A C19A C20A . -158.8(3)
C13A P2A C19A C20A . 77.3(3)
C25A P2A C19A C20A . -36.5(3)
O2A P2A C19A C24A . 19.6(3)
C13A P2A C19A C24A . -104.3(3)
C25A P2A C19A C24A . 142.0(3)
C24A C19A C20A C21A . 0.0(6)
P2A C19A C20A C21A . 178.4(3)
C19A C20A C21A C22A . -0.7(6)
C20A C21A C22A C23A . 1.0(7)
C21A C22A C23A C24A . -0.6(8)
C22A C23A C24A C19A . -0.1(7)
C20A C19A C24A C23A . 0.4(6)
P2A C19A C24A C23A . -178.1(3)
O1A P1A C25A P2A . 45.9(2)
C7A P1A C25A P2A . -76.0(2)
C1A P1A C25A P2A . 167.70(17)
O2A P2A C25A P1A . -40.1(2)
C19A P2A C25A P1A . -160.56(17)
C13A P2A C25A P1A . 84.57(19)
C1B P1B O1B Sb2 . -112.4(2)
C7B P1B O1B Sb2 . 126.4(2)
C25B P1B O1B Sb2 . 6.0(3)
O2B Sb2 O1B P1B . -28.7(3)
Cl3B Sb2 O1B P1B . 55.1(2)
Cl2B Sb2 O1B P1B . 145.4(2)
Cl1B Sb2 O1B P1B . 36.5(14)
Cl2B Sb2 O1B P1B 2_766 -121.0(3)
C13B P2B O2B Sb2 . -98.5(3)
C19B P2B O2B Sb2 . 142.9(2)
C25B P2B O2B Sb2 . 24.4(3)
O1B Sb2 O2B P2B . 10.4(3)
Cl3B Sb2 O2B P2B . -76.6(3)
Cl2B Sb2 O2B P2B . -22.0(7)
Cl1B Sb2 O2B P2B . -166.4(3)
Cl2B Sb2 O2B P2B 2_766 92.3(3)
O1B P1B C1B C6B . 168.4(3)
C7B P1B C1B C6B . -70.2(3)
C25B P1B C1B C6B . 45.8(3)
O1B P1B C1B C2B . -11.6(3)
C7B P1B C1B C2B . 109.8(3)
C25B P1B C1B C2B . -134.2(3)
C6B C1B C2B C3B . 0.8(6)
P1B C1B C2B C3B . -179.2(4)
C1B C2B C3B C4B . -0.6(8)
C2B C3B C4B C5B . 0.1(8)
C3B C4B C5B C6B . 0.1(8)
C2B C1B C6B C5B . -0.6(6)
P1B C1B C6B C5B . 179.4(3)
C4B C5B C6B C1B . 0.2(7)
O1B P1B C7B C12B . -9.8(3)
C1B P1B C7B C12B . -131.9(3)
C25B P1B C7B C12B . 113.6(3)
O1B P1B C7B C8B . 171.1(3)
C1B P1B C7B C8B . 49.1(3)
C25B P1B C7B C8B . -65.5(3)
C12B C7B C8B C9B . 0.3(6)
P1B C7B C8B C9B . 179.3(3)
C7B C8B C9B C10B . -0.9(6)
C8B C9B C10B C11B . 0.8(7)
C9B C10B C11B C12B . -0.1(7)
C10B C11B C12B C7B . -0.4(6)
C8B C7B C12B C11B . 0.3(5)
P1B C7B C12B C11B . -178.7(3)
O2B P2B C13B C18B . -2.4(4)
C19B P2B C13B C18B . 118.5(3)
C25B P2B C13B C18B . -128.5(3)
O2B P2B C13B C14B . -179.0(3)
C19B P2B C13B C14B . -58.0(4)
C25B P2B C13B C14B . 55.0(4)
C18B C13B C14B C15B . -2.6(7)
P2B C13B C14B C15B . 173.9(4)
C13B C14B C15B C16B . -0.9(9)
C14B C15B C16B C17B . 4.4(10)
C15B C16B C17B C18B . -4.4(10)
C14B C13B C18B C17B . 2.6(7)
P2B C13B C18B C17B . -174.0(4)
C16B C17B C18B C13B . 0.9(8)
O2B P2B C19B C20B . 100.5(3)
C13B P2B C19B C20B . -21.2(4)
C25B P2B C19B C20B . -136.0(3)
O2B P2B C19B C24B . -74.5(4)
C13B P2B C19B C24B . 163.9(3)
C25B P2B C19B C24B . 49.1(4)
C24B C19B C20B C21B . -1.4(7)
P2B C19B C20B C21B . -176.5(4)
C19B C20B C21B C22B . 0.4(8)
C20B C21B C22B C23B . 0.9(8)
C21B C22B C23B C24B . -1.2(8)
C22B C23B C24B C19B . 0.1(8)
C20B C19B C24B C23B . 1.1(7)
P2B C19B C24B C23B . 176.2(4)
O1B P1B C25B P2B . 40.9(2)
C1B P1B C25B P2B . 162.31(17)
C7B P1B C25B P2B . -80.6(2)
O2B P2B C25B P1B . -55.1(2)
C13B P2B C25B P1B . 69.6(2)
C19B P2B C25B P1B . -176.60(18)
